data_7708726
loop_
_publ_author_name
'P\'o\/lrolniczak, Aleksandra'
'Sobczak, Szymon'
'Nikolayenko, Varvara'
'Barbour, Len'
'Katrusiak, Andrzej'

_publ_section_title
;
 Solvent-controlled elongation and mechanochemical strain in a
 metal-organic framework
;
_journal_name_full 'Dalton Transactions'
_journal_paper_doi 10.1039/D1DT01937F
_journal_year 2021
_chemical_formula_moiety 'C39 H24 F6 N2 O4 S2 Zn'
_chemical_formula_sum 'C39 H24 F6 N2 O4 S2 Zn'
_chemical_formula_weight 828.09
_chemical_name_common DMOF
_chemical_name_systematic 1,2-bis(2-ethyl-5-phenyl-3-thienyl)perfluorocyclopentene
_space_group_crystal_system orthorhombic
_space_group_IT_number 19
_space_group_name_Hall 'P 2ac 2ab'
_space_group_name_H-M_alt 'P 21 21 21'
_atom_sites_solution_hydrogens geom
_atom_sites_solution_primary direct
_audit_creation_date 2019-05-07
_audit_creation_method
;
Olex2 1.2
(compiled 2018.05.29 svn.r3508 for OlexSys, GUI svn.r5506)
;
_audit_update_record
;
2019-09-30 deposited with the CCDC.	2021-11-02 downloaded from the CCDC.
;
_cell_angle_alpha 90
_cell_angle_beta 90
_cell_angle_gamma 90
_cell_formula_units_Z 4
_cell_length_a 6.8072(17)
_cell_length_b 25.266(16)
_cell_length_c 28.63(3)
_cell_measurement_reflns_used 691
_cell_measurement_temperature 293(2)
_cell_measurement_theta_max 12.8220
_cell_measurement_theta_min 3.8970
_cell_volume 4924(6)
_computing_cell_refinement 'CrysAlisPro 1.171.39.43a (Rigaku OD, 2018)'
_computing_data_collection 'CrysAlisPro 1.171.39.43a (Rigaku OD, 2018)'
_computing_data_reduction 'CrysAlisPro 1.171.39.43a (Rigaku OD, 2018)'
_computing_molecular_graphics 'Olex2 (Dolomanov et al., 2009)'
_computing_publication_material 'Olex2 (Dolomanov et al., 2009)'
_computing_structure_refinement 'ShelXL (Sheldrick, 2015)'
_computing_structure_solution 'ShelXS (Sheldrick, 2008)'
_diffrn_ambient_temperature 293(2)
_diffrn_detector 'CCD plate'
_diffrn_detector_area_resol_mean 16.2413
_diffrn_detector_type Eos
_diffrn_measured_fraction_theta_full 0.166
_diffrn_measured_fraction_theta_max 0.733
_diffrn_measurement_details
;
List of Runs (angles in degrees, time in seconds):

  # Type    Start    End  Width  t~exp~   \w     \q     \k     \f   Frames
#--------------------------------------------------------------------------
  1  \f    -35.00  19.75   0.75   35.00   0.00 -30.00   0.00    --    73
  2  \f    140.00 200.00   0.75   35.00   0.00 -30.00   0.00    --    80
  3  \f    160.00 217.00   0.75   35.00   0.00  30.00   0.00    --    76
  4  \f    -20.00  34.75   0.75   35.00   0.00  30.00   0.00    --    73
  5  \w    -24.00  24.00   0.75   35.00    --   30.00  39.46 -12.90   64
  6  \w    -24.00  24.00   0.75   35.00    --   30.00  39.46 167.10   64
  7  \w    -50.00  10.00   0.75   35.00    --  -30.00  39.46 167.10   80
  8  \w    -50.00  10.00   0.75   35.00    --  -30.00  39.46 -12.90   80
  9  \w    -64.00  -8.50   0.75   35.00    --  -30.00  81.40 -28.90   74
 10  \w    -64.00  -8.50   0.75   35.00    --  -30.00  81.40 151.10   74
 11  \w    -19.00   8.00   0.75   35.00    --   30.00  81.40 151.10   36
 12  \w    -19.00   8.00   0.75   35.00    --   30.00  81.40 -28.90   36
 13  \w    -43.00 -21.25   0.75   35.00    --   30.00 134.60 -56.90   29
 14  \w    -43.00 -21.25   0.75   35.00    --   30.00 134.60 123.10   29
 15  \w    -90.00 -36.00   0.75   35.00    --  -30.00 134.60 123.10   72
 16  \w    -90.00 -36.00   0.75   35.00    --  -30.00 134.60 -56.90   72
;
_diffrn_measurement_device 'four-circle diffractometer'
_diffrn_measurement_device_type 'Xcalibur, Eos'
_diffrn_measurement_method '\w and \f scans'
_diffrn_orient_matrix_type 'CrysAlisPro convention (1999,Acta A55,543-557)'
_diffrn_orient_matrix_UB_11 -0.0117957000
_diffrn_orient_matrix_UB_12 -0.0189431000
_diffrn_orient_matrix_UB_13 -0.0180272000
_diffrn_orient_matrix_UB_21 -0.0587073000
_diffrn_orient_matrix_UB_22 -0.0157901000
_diffrn_orient_matrix_UB_23 0.0149932000
_diffrn_orient_matrix_UB_31 -0.0853936000
_diffrn_orient_matrix_UB_32 0.0134572000
_diffrn_orient_matrix_UB_33 -0.0078589000
_diffrn_radiation_monochromator graphite
_diffrn_radiation_probe x-ray
_diffrn_radiation_type MoK\a
_diffrn_radiation_wavelength 0.71073
_diffrn_reflns_av_R_equivalents 0.4441
_diffrn_reflns_av_unetI/netI 0.2191
_diffrn_reflns_Laue_measured_fraction_full 0.166
_diffrn_reflns_Laue_measured_fraction_max 0.733
_diffrn_reflns_limit_h_max 4
_diffrn_reflns_limit_h_min -4
_diffrn_reflns_limit_k_max 16
_diffrn_reflns_limit_k_min -16
_diffrn_reflns_limit_l_max 18
_diffrn_reflns_limit_l_min -18
_diffrn_reflns_number 10158
_diffrn_reflns_point_group_measured_fraction_full 0.159
_diffrn_reflns_point_group_measured_fraction_max 0.757
_diffrn_reflns_theta_full 25.242
_diffrn_reflns_theta_max 14.703
_diffrn_reflns_theta_min 4.104
_diffrn_source 'fine-focus sealed X-ray tube'
_diffrn_source_type 'Enhance (Mo) X-ray Source'
_exptl_absorpt_coefficient_mu 0.639
_exptl_absorpt_correction_T_max 0.434
_exptl_absorpt_correction_T_min 0.254
_exptl_absorpt_correction_type gaussian
_exptl_absorpt_process_details
;
CrysAlisPro 1.171.39.43a (Rigaku Oxford Diffraction, 2018)
Numerical absorption correction based on gaussian integration over
			a multifaceted crystal model (Absorb Angel (2004) J. Appl. Cryst. 37:486-492)
;
_exptl_crystal_colour pink
_exptl_crystal_density_diffrn 1.117
_exptl_crystal_description plate
_exptl_crystal_F_000 1680
_exptl_crystal_preparation 'mounted in a diamond-anvil cell '
_exptl_crystal_size_max 0.308
_exptl_crystal_size_mid 0.216
_exptl_crystal_size_min 0.124
_refine_diff_density_max 0.294
_refine_diff_density_min -0.189
_refine_diff_density_rms 0.055
_refine_ls_abs_structure_details
;
 Flack x determined using 152 quotients [(I+)-(I-)]/[(I+)+(I-)]
 (Parsons and Flack (2004), Acta Cryst. A60, s61).
;
_refine_ls_abs_structure_Flack 0.01(9)
_refine_ls_extinction_method none
_refine_ls_goodness_of_fit_ref 1.227
_refine_ls_hydrogen_treatment constr
_refine_ls_matrix_type full
_refine_ls_number_parameters 414
_refine_ls_number_reflns 1418
_refine_ls_number_restraints 760
_refine_ls_restrained_S_all 0.982
_refine_ls_R_factor_all 0.2030
_refine_ls_R_factor_gt 0.1273
_refine_ls_shift/su_max 0.031
_refine_ls_shift/su_mean 0.017
_refine_ls_structure_factor_coef Fsqd
_refine_ls_weighting_details
;
 w=1/[\s^2^(Fo^2^)+(0.2000P)^2^]
 where P=(Fo^2^+2Fc^2^)/3
;
_refine_ls_weighting_scheme calc
_refine_ls_wR_factor_gt 0.3142
_refine_ls_wR_factor_ref 0.3895
_reflns_Friedel_coverage 0.690
_reflns_Friedel_fraction_full 0.150
_reflns_Friedel_fraction_max 0.793
_reflns_number_gt 723
_reflns_number_total 1418
_reflns_threshold_expression 'I > 2\s(I)'
_cod_data_source_file d1dt01937f2.cif
_cod_data_source_block DMOF_0_70_GPa_Gly
_cod_database_code 7708726
_shelx_space_group_comment
;
The symmetry employed for this shelxl refinement is uniquely defined
by the following loop, which should always be used as a source of
symmetry information in preference to the above space-group names.
They are only intended as comments.
;

loop_
_space_group_symop_operation_xyz
'x, y, z'
'-x+1/2, -y, z+1/2'
'x+1/2, -y+1/2, -z'
'-x, y+1/2, -z+1/2'

loop_
_atom_site_label
_atom_site_type_symbol
_atom_site_fract_x
_atom_site_fract_y
_atom_site_fract_z
_atom_site_U_iso_or_equiv
_atom_site_adp_type
_atom_site_occupancy
_atom_site_site_symmetry_order
_atom_site_calc_flag
_atom_site_refinement_flags_posn
_atom_site_refinement_flags_adp
_atom_site_refinement_flags_occupancy
_atom_site_disorder_assembly
_atom_site_disorder_group
Zn1 Zn 0.4176(16) 0.4517(5) 0.2587(5) 0.180(7) Uani 1 1 d . U . . .
S2 S -0.017(4) 0.4880(10) 0.6233(12) 0.195(13) Uani 1 1 d D U . . .
C18 C -0.167(7) 0.4661(19) 0.652(2) 0.19(2) Uani 1 1 d DG U . . .
C17 C -0.155(9) 0.4101(18) 0.649(3) 0.20(2) Uani 1 1 d G U . . .
H17 H -0.2356 0.3860 0.6640 0.235 Uiso 1 1 calc R . . . .
C16 C 0.003(9) 0.3974(10) 0.618(3) 0.186(19) Uani 1 1 d DG U . . .
C19 C 0.088(7) 0.4456(13) 0.603(2) 0.18(2) Uani 1 1 d DG U . . .
S1 S -0.151(3) 0.3815(10) 0.4615(9) 0.151(10) Uani 1 1 d D U . . .
C9 C -0.168(5) 0.360(2) 0.5071(11) 0.148(18) Uani 1 1 d DG U . . .
C8 C 0.020(6) 0.342(2) 0.5210(14) 0.147(17) Uani 1 1 d DG U . . .
C7 C 0.154(4) 0.352(2) 0.4840(17) 0.16(2) Uani 1 1 d DG U . . .
H7 H 0.2869 0.3440 0.4839 0.190 Uiso 1 1 calc R . . . .
C6 C 0.048(3) 0.377(2) 0.4473(13) 0.156(19) Uani 1 1 d DG U . . .
O1 O 0.554(7) 0.529(2) 0.266(3) 0.168(17) Uani 1 1 d D U . . .
N2 N -0.700(6) 0.514(3) 0.716(2) 0.16(2) Uani 1 1 d . U . . .
C23 C -0.669(7) 0.460(3) 0.715(2) 0.16(2) Uani 1 1 d G U . . .
H23 H -0.7619 0.4373 0.7277 0.187 Uiso 1 1 calc R . . . .
C22 C -0.499(9) 0.440(2) 0.695(2) 0.17(2) Uani 1 1 d G U . . .
H22 H -0.4779 0.4034 0.6944 0.209 Uiso 1 1 calc R . . . .
C21 C -0.359(7) 0.474(3) 0.676(2) 0.18(2) Uani 1 1 d DG U . . .
C25 C -0.390(9) 0.528(3) 0.677(2) 0.19(3) Uani 1 1 d G U . . .
H25 H -0.2969 0.5509 0.6645 0.232 Uiso 1 1 calc R . . . .
C24 C -0.560(10) 0.548(2) 0.697(2) 0.18(2) Uani 1 1 d G U . . .
H24 H -0.5810 0.5849 0.6978 0.218 Uiso 1 1 calc R . . . .
C26 C 0.674(11) 0.527(3) 0.301(3) 0.17(2) Uani 1 1 d D U . . .
C32 C 0.967(10) 0.586(3) 0.328(2) 0.17(2) Uani 1 1 d . U . . .
H32 H 1.0106 0.5622 0.3506 0.204 Uiso 1 1 calc R . . . .
C31 C 1.080(6) 0.630(3) 0.316(2) 0.18(2) Uani 1 1 d G U . . .
H31 H 1.1987 0.6357 0.3315 0.218 Uiso 1 1 calc R . . . .
C30 C 1.015(9) 0.665(2) 0.282(3) 0.19(2) Uani 1 1 d DG U . . .
C29 C 0.837(10) 0.656(3) 0.260(2) 0.20(2) Uani 1 1 d G U . . .
H29 H 0.7939 0.6794 0.2369 0.239 Uiso 1 1 calc R . . . .
C28 C 0.725(6) 0.612(3) 0.271(2) 0.20(2) Uani 1 1 d G U . . .
H28 H 0.6058 0.6059 0.2560 0.238 Uiso 1 1 calc R . . . .
C27 C 0.790(9) 0.577(2) 0.305(3) 0.18(2) Uani 1 1 d DG U . . .
C1 C 0.413(6) 0.390(2) 0.349(2) 0.18(2) Uani 1 1 d . U . . .
H1 H 0.5415 0.3801 0.3426 0.214 Uiso 1 1 calc R . . . .
N1 N 0.302(10) 0.416(2) 0.3157(16) 0.169(18) Uani 1 1 d G U . . .
C5 C 0.110(9) 0.431(2) 0.325(2) 0.15(2) Uani 1 1 d G U . . .
H5 H 0.0353 0.4486 0.3031 0.183 Uiso 1 1 calc R . . . .
C4 C 0.028(5) 0.419(2) 0.369(2) 0.155(19) Uani 1 1 d G U . . .
H4 H -0.1007 0.4291 0.3754 0.185 Uiso 1 1 calc R . . . .
C3 C 0.139(7) 0.393(2) 0.4023(16) 0.141(19) Uani 1 1 d DG U . . .
C2 C 0.331(7) 0.378(2) 0.392(2) 0.17(2) Uani 1 1 d G U . . .
H2 H 0.4055 0.3606 0.4148 0.206 Uiso 1 1 calc R . . . .
C39 C 1.325(9) 0.714(2) 0.294(3) 0.19(3) Uani 1 1 d . U . . .
H39 H 1.3834 0.6829 0.3039 0.224 Uiso 1 1 calc R . . . .
C38 C 1.435(5) 0.761(3) 0.293(3) 0.20(3) Uani 1 1 d G U . . .
H38 H 1.5660 0.7604 0.3016 0.244 Uiso 1 1 calc R . . . .
C36 C 1.348(9) 0.808(2) 0.278(3) 0.23(3) Uani 1 1 d DG U . . .
C35 C 1.151(9) 0.808(2) 0.265(3) 0.21(3) Uani 1 1 d G U . . .
H35 H 1.0930 0.8395 0.2550 0.258 Uiso 1 1 calc R . . . .
C34 C 1.042(5) 0.762(3) 0.266(3) 0.21(3) Uani 1 1 d G U . . .
H34 H 0.9103 0.7621 0.2573 0.247 Uiso 1 1 calc R . . . .
C33 C 1.129(9) 0.715(2) 0.281(3) 0.20(3) Uani 1 1 d DG U . . .
O2 O 0.733(8) 0.492(3) 0.331(3) 0.22(3) Uani 1 1 d D U . . .
F1 F 0.057(7) 0.233(2) 0.5551(19) 0.183(16) Uani 1 1 d . U . . .
F2 F 0.355(6) 0.254(2) 0.5427(19) 0.177(16) Uani 1 1 d . U . . .
C15 C 0.084(8) 0.3420(19) 0.612(4) 0.171(16) Uani 1 1 d D U . . .
C14 C 0.158(12) 0.303(4) 0.6431(14) 0.188(14) Uani 1 1 d G U . . .
C13 C 0.229(11) 0.260(2) 0.616(4) 0.192(14) Uani 1 1 d G U . . .
C12 C 0.199(12) 0.272(4) 0.568(3) 0.179(14) Uani 1 1 d G U . . .
C11 C 0.110(10) 0.323(4) 0.566(2) 0.167(16) Uani 1 1 d DG U . . .
F4 F 0.446(9) 0.259(2) 0.630(2) 0.210(18) Uani 1 1 d . U . . .
F5 F 0.012(7) 0.281(2) 0.674(2) 0.188(16) Uani 1 1 d . U . . .
C20 C 0.277(8) 0.448(3) 0.576(3) 0.14(3) Uani 1 1 d D U . . .
H20A H 0.2489 0.4476 0.5427 0.215 Uiso 1 1 calc GR . . . .
H20B H 0.3578 0.4186 0.5837 0.215 Uiso 1 1 calc GR . . . .
H20C H 0.3442 0.4806 0.5832 0.215 Uiso 1 1 calc GR . . . .
C10 C -0.349(8) 0.352(4) 0.535(2) 0.19(3) Uani 1 1 d D U . . .
H10A H -0.3146 0.3379 0.5655 0.280 Uiso 1 1 calc GR . . . .
H10B H -0.4338 0.3268 0.5197 0.280 Uiso 1 1 calc GR . . . .
H10C H -0.4170 0.3847 0.5391 0.280 Uiso 1 1 calc GR . . . .
F6 F 0.254(7) 0.323(2) 0.682(2) 0.174(15) Uani 1 1 d . U . . .
F3 F 0.207(8) 0.211(2) 0.635(2) 0.199(17) Uani 1 1 d . U . . .
C37 C 1.482(18) 0.853(4) 0.265(6) 0.26(3) Uani 1 1 d D U . . .
O3 O 1.376(8) 0.888(4) 0.245(4) 0.29(3) Uani 1 1 d . U . . .
O4 O 1.678(8) 0.851(3) 0.275(3) 0.22(3) Uani 1 1 d . U . . .

loop_
_atom_site_aniso_label
_atom_site_aniso_U_11
_atom_site_aniso_U_22
_atom_site_aniso_U_33
_atom_site_aniso_U_23
_atom_site_aniso_U_13
_atom_site_aniso_U_12
Zn1 0.142(10) 0.172(16) 0.225(17) 0.027(8) -0.006(9) -0.025(9)
S2 0.18(2) 0.15(2) 0.25(4) -0.019(15) 0.07(2) -0.012(18)
C18 0.18(3) 0.15(3) 0.25(5) -0.02(2) 0.06(3) -0.02(2)
C17 0.19(3) 0.15(3) 0.24(5) -0.01(2) 0.06(3) -0.02(2)
C16 0.19(3) 0.15(2) 0.23(4) -0.006(17) 0.05(3) -0.015(19)
C19 0.18(3) 0.15(3) 0.23(4) -0.015(19) 0.06(3) -0.01(2)
S1 0.113(14) 0.13(2) 0.21(2) 0.015(14) 0.043(14) -0.002(15)
C9 0.12(2) 0.12(4) 0.20(3) 0.00(2) 0.037(17) -0.02(2)
C8 0.12(2) 0.12(4) 0.20(2) -0.010(19) 0.032(17) -0.02(2)
C7 0.12(2) 0.15(5) 0.21(3) 0.00(2) 0.031(17) -0.01(2)
C6 0.115(19) 0.15(4) 0.20(2) 0.01(2) 0.033(17) -0.02(2)
O1 0.10(3) 0.16(3) 0.25(4) 0.03(2) 0.00(3) 0.01(2)
N2 0.15(3) 0.15(4) 0.20(6) -0.02(4) 0.03(3) -0.03(3)
C23 0.14(3) 0.15(4) 0.18(6) -0.03(4) 0.01(3) -0.03(3)
C22 0.16(3) 0.16(4) 0.21(6) -0.02(3) 0.03(3) -0.02(3)
C21 0.16(3) 0.15(3) 0.21(6) -0.02(3) 0.04(3) -0.03(2)
C25 0.17(4) 0.15(3) 0.26(6) -0.02(3) 0.07(4) -0.03(2)
C24 0.16(4) 0.15(4) 0.24(6) -0.02(3) 0.06(4) -0.03(3)
C26 0.08(3) 0.19(3) 0.23(5) 0.03(2) 0.01(3) 0.00(2)
C32 0.09(3) 0.19(4) 0.24(5) 0.02(3) 0.02(3) 0.01(3)
C31 0.09(3) 0.19(4) 0.26(5) 0.04(3) 0.00(3) 0.00(2)
C30 0.09(3) 0.20(4) 0.28(5) 0.05(3) 0.00(3) 0.00(3)
C29 0.10(3) 0.22(4) 0.28(5) 0.06(3) -0.01(3) -0.02(3)
C28 0.11(3) 0.21(4) 0.27(5) 0.06(3) -0.01(3) -0.02(3)
C27 0.10(3) 0.19(3) 0.24(5) 0.03(2) 0.01(3) 0.00(2)
C1 0.14(3) 0.18(5) 0.21(3) 0.03(3) 0.04(2) 0.00(3)
N1 0.16(3) 0.14(4) 0.21(3) 0.01(2) 0.02(2) -0.01(2)
C5 0.15(3) 0.12(4) 0.20(3) 0.00(2) 0.01(2) -0.02(3)
C4 0.14(2) 0.13(3) 0.19(2) -0.01(2) 0.011(18) -0.03(2)
C3 0.11(2) 0.12(4) 0.19(2) -0.01(2) 0.022(19) -0.04(2)
C2 0.13(2) 0.17(5) 0.21(3) 0.03(3) 0.03(2) -0.01(3)
C39 0.07(3) 0.20(4) 0.29(7) 0.05(3) -0.01(3) 0.00(3)
C38 0.08(3) 0.21(4) 0.32(7) 0.05(4) -0.02(3) 0.00(3)
C36 0.09(3) 0.22(4) 0.39(7) 0.07(4) -0.04(3) -0.01(3)
C35 0.08(3) 0.21(4) 0.35(8) 0.07(3) -0.03(3) -0.01(3)
C34 0.07(3) 0.21(4) 0.34(7) 0.07(3) -0.02(3) 0.00(3)
C33 0.07(3) 0.21(4) 0.32(7) 0.06(3) -0.02(3) 0.00(3)
O2 0.12(4) 0.22(4) 0.33(6) 0.09(4) -0.05(4) -0.04(3)
F1 0.18(3) 0.16(3) 0.21(4) -0.02(2) 0.02(2) -0.02(2)
F2 0.16(2) 0.15(4) 0.22(3) -0.02(2) 0.00(2) -0.01(2)
C15 0.16(4) 0.14(2) 0.21(2) -0.011(15) 0.019(19) -0.02(2)
C14 0.21(3) 0.14(3) 0.21(2) -0.014(15) 0.002(18) -0.022(19)
C13 0.21(3) 0.15(3) 0.22(3) -0.017(15) -0.001(18) -0.014(19)
C12 0.17(3) 0.15(3) 0.22(3) -0.016(16) 0.006(18) -0.012(19)
C11 0.15(3) 0.14(3) 0.21(2) -0.007(14) 0.022(17) -0.02(2)
F4 0.22(2) 0.18(4) 0.23(4) -0.02(3) -0.01(2) -0.01(2)
F5 0.20(3) 0.15(3) 0.21(3) 0.00(2) -0.01(2) -0.02(2)
C20 0.15(4) 0.12(5) 0.16(6) -0.02(3) 0.01(4) -0.02(3)
C10 0.13(3) 0.18(8) 0.24(5) 0.04(5) 0.06(3) -0.02(3)
F6 0.19(3) 0.12(3) 0.21(3) -0.01(2) 0.00(2) 0.00(2)
F3 0.25(3) 0.15(3) 0.20(4) -0.031(18) -0.02(3) -0.03(2)
C37 0.09(3) 0.23(4) 0.46(8) 0.10(4) -0.04(4) -0.02(3)
O3 0.11(4) 0.24(5) 0.50(8) 0.12(5) -0.04(4) -0.01(3)
O4 0.09(3) 0.22(6) 0.37(9) 0.02(5) -0.02(4) 0.00(3)

loop_
_atom_type_symbol
_atom_type_description
_atom_type_scat_dispersion_real
_atom_type_scat_dispersion_imag
_atom_type_scat_source
C C 0.0033 0.0016 'International Tables Vol C Tables 4.2.6.8 and 6.1.1.4'
H H 0.0000 0.0000 'International Tables Vol C Tables 4.2.6.8 and 6.1.1.4'
F F 0.0171 0.0103 'International Tables Vol C Tables 4.2.6.8 and 6.1.1.4'
N N 0.0061 0.0033 'International Tables Vol C Tables 4.2.6.8 and 6.1.1.4'
O O 0.0106 0.0060 'International Tables Vol C Tables 4.2.6.8 and 6.1.1.4'
S S 0.1246 0.1234 'International Tables Vol C Tables 4.2.6.8 and 6.1.1.4'
Zn Zn 0.2839 1.4301 'International Tables Vol C Tables 4.2.6.8 and 6.1.1.4'

loop_
_exptl_crystal_face_index_h
_exptl_crystal_face_index_k
_exptl_crystal_face_index_l
_exptl_crystal_face_perp_dist
0 18 34 0.0337
8 -18 13 0.1476
2 -31 18 0.1462
0 -18 -35 0.0323
-2 -11 3 0.0813
5 26 -13 0.1057
-8 17 -13 0.0857

loop_
_geom_angle_atom_site_label_1
_geom_angle_atom_site_label_2
_geom_angle_atom_site_label_3
_geom_angle
_geom_angle_site_symmetry_1
_geom_angle_site_symmetry_3
_geom_angle_publ_flag
N2 Zn1 O1 90(3) 2_464 . ?
N2 Zn1 O3 138(3) 2_464 4_745 ?
N1 Zn1 O1 119(2) . . ?
N1 Zn1 N2 112(3) . 2_464 ?
N1 Zn1 O3 88(4) . 4_745 ?
O3 Zn1 O1 114(3) 4_745 . ?
C18 S2 C16 72.0 . . ?
C19 S2 C18 108.0 . . ?
C19 S2 C16 36.0 . . ?
S2 C18 C21 148(5) . . ?
C17 C18 S2 108.0 . . ?
C17 C18 C21 102(5) . . ?
C18 C17 C16 108.00(6) . . ?
C17 C16 S2 72.0 . . ?
C17 C16 C15 124(5) . . ?
C19 C16 S2 36.0 . . ?
C19 C16 C17 108.0 . . ?
C19 C16 C15 127(5) . . ?
C15 C16 S2 162(5) . . ?
S2 C19 C16 108.0 . . ?
S2 C19 C20 127.8(16) . . ?
C16 C19 C20 123.4(16) . . ?
C9 S1 C8 36.0 . . ?
C6 S1 C9 108.0 . . ?
C6 S1 C8 72.0 . . ?
S1 C9 C10 128.3(15) . . ?
C8 C9 S1 108.0 . . ?
C8 C9 C10 123.4(15) . . ?
C9 C8 S1 36.0 . . ?
C9 C8 C7 108.0 . . ?
C9 C8 C11 136(5) . . ?
C7 C8 S1 72.0 . . ?
C7 C8 C11 116(4) . . ?
C11 C8 S1 169(6) . . ?
C8 C7 C6 108.0 . . ?
S1 C6 C7 108.0 . . ?
S1 C6 C3 128.5(15) . . ?
C7 C6 C3 123.4(15) . . ?
C26 O1 Zn1 108(4) . . ?
C23 N2 Zn1 121(4) . 2_465 ?
C23 N2 C24 120.00(6) . . ?
C24 N2 Zn1 117(4) . 2_465 ?
C22 C23 N2 120.00(7) . . ?
C23 C22 C21 120.0 . . ?
C22 C21 C18 134(6) . . ?
C25 C21 C18 106(6) . . ?
C25 C21 C22 120.00(6) . . ?
C21 C25 C24 120.00(9) . . ?
C25 C24 N2 120.0 . . ?
O1 C26 C27 111(6) . . ?
O1 C26 O2 137(7) . . ?
O2 C26 C27 111(6) . . ?
C31 C32 C27 120.0 . . ?
C32 C31 C30 120.00(6) . . ?
C31 C30 C33 113(7) . . ?
C29 C30 C31 120.0 . . ?
C29 C30 C33 125(7) . . ?
C28 C29 C30 120.0 . . ?
C29 C28 C27 120.00(6) . . ?
C32 C27 C26 129(6) . . ?
C28 C27 C26 108(6) . . ?
C28 C27 C32 120.00(7) . . ?
N1 C1 C2 120.0 . . ?
C1 N1 Zn1 124(4) . . ?
C1 N1 C5 120.0 . . ?
C5 N1 Zn1 114(4) . . ?
N1 C5 C4 120.0 . . ?
C3 C4 C5 120.0 . . ?
C4 C3 C6 120(3) . . ?
C2 C3 C6 120(3) . . ?
C2 C3 C4 120.0 . . ?
C3 C2 C1 120.0 . . ?
C38 C39 C33 120.0 . . ?
C39 C38 C36 120.00(6) . . ?
C38 C36 C37 117(8) . . ?
C35 C36 C38 120.0 . . ?
C35 C36 C37 121(8) . . ?
C36 C35 C34 120.0 . . ?
C33 C34 C35 120.00(6) . . ?
C39 C33 C30 119(6) . . ?
C34 C33 C30 121(6) . . ?
C34 C33 C39 120.00(7) . . ?
C14 C15 C16 133(9) . . ?
C11 C15 C16 119(9) . . ?
C11 C15 C14 108.0 . . ?
C15 C14 F5 114(7) . . ?
C13 C14 C15 108.0 . . ?
C13 C14 F5 106(8) . . ?
F6 C14 C15 115(9) . . ?
F6 C14 C13 124(8) . . ?
F6 C14 F5 88(4) . . ?
C14 C13 C12 108.0 . . ?
C14 C13 F4 102(7) . . ?
C12 C13 F4 113(7) . . ?
F3 C13 C14 117(9) . . ?
F3 C13 C12 124(10) . . ?
F3 C13 F4 90(5) . . ?
F2 C12 F1 99(4) . . ?
F2 C12 C13 110(10) . . ?
F2 C12 C11 127(10) . . ?
C13 C12 F1 102(7) . . ?
C13 C12 C11 108.0 . . ?
C11 C12 F1 108(7) . . ?
C15 C11 C8 129(10) . . ?
C15 C11 C12 108.0 . . ?
C12 C11 C8 121(10) . . ?
O3 C37 C36 107(10) . . ?
O3 C37 O4 131(7) . . ?
O4 C37 C36 122(10) . . ?
C37 O3 Zn1 100(5) . 4_755 ?

loop_
_geom_bond_atom_site_label_1
_geom_bond_atom_site_label_2
_geom_bond_distance
_geom_bond_site_symmetry_2
_geom_bond_publ_flag
Zn1 O1 2.18(6) . ?
Zn1 N2 2.10(4) 2_464 ?
Zn1 N1 2.02(4) . ?
Zn1 O3 2.14(8) 4_745 ?
S2 C18 1.4200 . ?
S2 C16 2.2976 . ?
S2 C19 1.4200 . ?
C18 C17 1.4200 . ?
C18 C21 1.49(3) . ?
C17 C16 1.4200 . ?
C16 C19 1.4200 . ?
C16 C15 1.52(3) . ?
C19 C20 1.50(3) . ?
S1 C9 1.4200 . ?
S1 C8 2.2976 . ?
S1 C6 1.4200 . ?
C9 C8 1.4200 . ?
C9 C10 1.49(3) . ?
C8 C7 1.4200 . ?
C8 C11 1.49(3) . ?
C7 C6 1.4200 . ?
C6 C3 1.49(3) . ?
O1 C26 1.29(5) . ?
N2 Zn1 2.10(4) 2_465 ?
N2 C23 1.3900 . ?
N2 C24 1.3900(14) . ?
C23 C22 1.3900 . ?
C22 C21 1.3900 . ?
C21 C25 1.3900 . ?
C25 C24 1.3900 . ?
C26 C27 1.49(3) . ?
C26 O2 1.30(5) . ?
C32 C31 1.3900 . ?
C32 C27 1.3900 . ?
C31 C30 1.3900 . ?
C30 C29 1.3900 . ?
C30 C33 1.48(3) . ?
C29 C28 1.3900 . ?
C28 C27 1.3900 . ?
C1 N1 1.3900 . ?
C1 C2 1.3900 . ?
N1 C5 1.3900 . ?
C5 C4 1.3900 . ?
C4 C3 1.3900 . ?
C3 C2 1.3900 . ?
C39 C38 1.3900 . ?
C39 C33 1.3900 . ?
C38 C36 1.3900 . ?
C36 C35 1.3900 . ?
C36 C37 1.51(4) . ?
C35 C34 1.3900 . ?
C34 C33 1.3900 . ?
F1 C12 1.43(7) . ?
F2 C12 1.37(6) . ?
C15 C14 1.4200 . ?
C15 C11 1.4200 . ?
C14 C13 1.4200 . ?
C14 F5 1.44(7) . ?
C14 F6 1.40(6) . ?
C13 C12 1.4200 . ?
C13 F4 1.53(8) . ?
C13 F3 1.36(7) . ?
C12 C11 1.4200 . ?
C37 O3 1.30(11) . ?
C37 O4 1.36(11) . ?
O3 Zn1 2.14(8) 4_755 ?

loop_
_smtbx_masks_void_nr
_smtbx_masks_void_average_x
_smtbx_masks_void_average_y
_smtbx_masks_void_average_z
_smtbx_masks_void_volume
_smtbx_masks_void_count_electrons
_smtbx_masks_void_content
1 -0.143 0.250 0.000 849.2 29.2 ?
2 -0.888 -0.250 0.500 849.2 28.4 ?
